data_1547337
loop_
_publ_author_name
'Gholami, Ghazale'
'Zhu, Kelong'
'Baggi, Giorgio'
'Schott, Eduardo'
'Zarate, Ximena'
'Loeb, Stephen J.'

_publ_section_title
;
 Influence of axle length on the rate and mechanism of shuttling in rigid
 H-shaped [2]rotaxanes
;
_journal_name_full 'Chem. Sci.'
_journal_paper_doi 10.1039/C7SC03736H
_journal_year 2017
_chemical_formula_moiety 'C64 H64 N4, C24 H32 O8, 2(C3 H7 N O)'
_chemical_formula_sum 'C94 H110 N6 O10'
_chemical_formula_weight 1483.87
_space_group_crystal_system triclinic
_space_group_IT_number 2
_space_group_name_Hall '-P 1'
_space_group_name_H-M_alt 'P -1'
_symmetry_space_group_name_Hall '-P 1'
_symmetry_space_group_name_H-M 'P -1'
_atom_sites_solution_hydrogens geom
_audit_creation_date 2017-07-19
_audit_creation_method
;
Olex2 1.2
(compiled 2017.03.28 svn.r3405 for OlexSys, GUI svn.r5337)
;
_audit_update_record
;
2017-07-20 deposited with the CCDC.
2017-09-25 downloaded from the CCDC.
;
_cell_angle_alpha 107.703(4)
_cell_angle_beta 90.106(4)
_cell_angle_gamma 110.238(4)
_cell_formula_units_Z 2
_cell_length_a 14.3220(13)
_cell_length_b 15.9818(16)
_cell_length_c 20.0611(16)
_cell_measurement_reflns_used 5727
_cell_measurement_temperature 173(2)
_cell_measurement_theta_max 29.887
_cell_measurement_theta_min 2.79
_cell_volume 4074.8(7)
_computing_cell_refinement 'SAINT v8.37A (Bruker, 2015)'
_computing_data_reduction 'SAINT v8.37A (Bruker, 2015)'
_computing_molecular_graphics 'Olex2 (Dolomanov et al., 2009)'
_computing_publication_material 'Olex2 (Dolomanov et al., 2009)'
_computing_structure_refinement 'XL (Sheldrick, 2008)'
_diffrn_ambient_temperature 173.2
_diffrn_measured_fraction_theta_full 0.578
_diffrn_measured_fraction_theta_max 0.998
_diffrn_measurement_device_type 'Bruker APEX-II CCD'
_diffrn_measurement_method '\f and \w scans'
_diffrn_radiation_type MoK\a
_diffrn_radiation_wavelength 0.71073
_diffrn_reflns_av_R_equivalents 0.1505
_diffrn_reflns_av_unetI/netI 0.1148
_diffrn_reflns_Laue_measured_fraction_full 0.578
_diffrn_reflns_Laue_measured_fraction_max 0.998
_diffrn_reflns_limit_h_max 14
_diffrn_reflns_limit_h_min -14
_diffrn_reflns_limit_k_max 15
_diffrn_reflns_limit_k_min -15
_diffrn_reflns_limit_l_max 20
_diffrn_reflns_limit_l_min -20
_diffrn_reflns_number 40316
_diffrn_reflns_point_group_measured_fraction_full 0.578
_diffrn_reflns_point_group_measured_fraction_max 0.998
_diffrn_reflns_theta_full 25.242
_diffrn_reflns_theta_max 20.815
_diffrn_reflns_theta_min 2.795
_diffrn_standards_number 0
_exptl_absorpt_coefficient_mu 0.078
_exptl_absorpt_correction_T_max 0.7454
_exptl_absorpt_correction_T_min 0.6735
_exptl_absorpt_correction_type multi-scan
_exptl_absorpt_process_details
;
'SADABS-2014/5 (Bruker,2014/5) was used for absorption correction.
wR2(int) was 0.0846 before and 0.0513 after correction.
The Ratio of minimum to maximum transmission is 0.9035.
The \l/2 correction factor is 0.00150.'
;
_exptl_crystal_colour colorless
_exptl_crystal_density_diffrn 1.209
_exptl_crystal_description block
_exptl_crystal_F_000 1592
_exptl_crystal_recrystallization_method 'Re-crystallisation from solvent: DMF'
_refine_diff_density_max 0.389
_refine_diff_density_min -0.414
_refine_diff_density_rms 0.059
_refine_ls_extinction_method none
_refine_ls_goodness_of_fit_ref 1.026
_refine_ls_hydrogen_treatment constr
_refine_ls_matrix_type full
_refine_ls_number_parameters 1007
_refine_ls_number_reflns 8510
_refine_ls_number_restraints 114
_refine_ls_restrained_S_all 1.024
_refine_ls_R_factor_all 0.2001
_refine_ls_R_factor_gt 0.1040
_refine_ls_shift/su_max 0.000
_refine_ls_shift/su_mean 0.000
_refine_ls_structure_factor_coef Fsqd
_refine_ls_weighting_details 'w=1/[\s^2^(Fo^2^)+(0.0694P)^2^+20.5414P] where P=(Fo^2^+2Fc^2^)/3'
_refine_ls_weighting_scheme calc
_refine_ls_wR_factor_gt 0.2151
_refine_ls_wR_factor_ref 0.2713
_reflns_Friedel_coverage 0.000
_reflns_number_gt 4295
_reflns_number_total 8510
_reflns_threshold_expression 'I > 2\s(I)'
_cod_data_source_file c7sc03736h2.cif
_cod_data_source_block mo_kz022_0m
_cod_database_code 1547337
_shelxl_version_number 2014-3
_shelx_space_group_comment
;
The symmetry employed for this shelxl refinement is uniquely defined
by the following loop, which should always be used as a source of
symmetry information in preference to the above space-group names.
They are only intended as comments.
;
_olex2_refinement_description
;
1. Fixed Uiso
 At 1.2 times of:
  All C(H) groups, All C(H,H) groups, All N(H) groups
 At 1.5 times of:
  All C(H,H,H) groups
2. Uiso/Uaniso restraints and constraints
C4S \\sim N2S \\sim C6S \\sim O2S \\sim C5S: within 2A with sigma of 0.04 and
sigma for terminal atoms of 0.08
O1S \\sim C3S \\sim N1S \\sim C2S \\sim C1S: within 2A with sigma of 0.04 and
sigma for terminal atoms of 0.08
Uanis(O2S) \\sim Ueq, Uanis(C6S) \\sim Ueq, Uanis(N2S) \\sim Ueq, Uanis(C5S)
\\sim Ueq, Uanis(C4S) \\sim Ueq: with sigma of 0.1 and sigma for terminal atoms
of 0.2
Uanis(O1S) \\sim Ueq, Uanis(C3S) \\sim Ueq, Uanis(N1S) \\sim Ueq, Uanis(C2S)
\\sim Ueq, Uanis(C1S) \\sim Ueq: with sigma of 0.1 and sigma for terminal atoms
of 0.2
Uanis(C3) = Uanis(C3A)
Uanis(C1) = Uanis(C1A)
Uanis(C2) = Uanis(C2A)
3. Same fragment restrains
{C4, C3A, C2A, C1A} sigma for 1-2: 0.02, 1-3: 0.02
as
{C4, C3, C2, C1}
4. Others
 Sof(C3A)=Sof(H3AA)=Sof(H3AB)=Sof(H3AC)=Sof(C2A)=Sof(H2AA)=Sof(H2AB)=Sof(H2AC)=
 Sof(C1A)=Sof(H1AA)=Sof(H1AB)=Sof(H1AC)=1-FVAR(1)
 Sof(C3)=Sof(H3A)=Sof(H3B)=Sof(H3C)=Sof(C2)=Sof(H2A)=Sof(H2B)=Sof(H2C)=Sof(C1)=
 Sof(H1A)=Sof(H1B)=Sof(H1C)=FVAR(1)
5.a Secondary CH2 refined with riding coordinates:
 C71(H71A,H71B), C72(H72A,H72B), C73(H73A,H73B), C74(H74A,H74B), C75(H75A,
 H75B), C76(H76A,H76B), C83(H83A,H83B), C84(H84A,H84B), C85(H85A,H85B),
 C86(H86A,H86B), C87(H87A,H87B), C88(H88A,H88B)
5.b Me refined with riding coordinates:
 C24(H24A,H24B,H24C), C25(H25A,H25B,H25C), C26(H26A,H26B,H26C), C39(H39A,H39B,
 H39C), C40(H40A,H40B,H40C), C41(H41A,H41B,H41C), C62(H62A,H62B,H62C), C63(H63A,
 H63B,H63C), C64(H64A,H64B,H64C), C1S(H1SA,H1SB,H1SC), C2S(H2SA,H2SB,H2SC),
 C4S(H4SA,H4SB,H4SC), C5S(H5SA,H5SB,H5SC)
5.c Aromatic/amide H refined with riding coordinates:
 N2(H2), N3(H3), C6(H6), C7(H7), C9(H9), C10(H10), C15(H15), C16(H16),
 C18(H18), C19(H19), C21(H21), C22(H22), C29(H29), C30(H30), C32(H32), C34(H34),
  C35(H35), C37(H37), C44(H44), C45(H45), C47(H47), C48(H48), C50(H50),
 C51(H51), C56(H56), C57(H57), C59(H59), C60(H60), C66(H66), C67(H67), C68(H68),
  C69(H69), C78(H78), C79(H79), C80(H80), C81(H81), C3S(H3S), C6S(H6S)
5.d Idealised Me refined as rotating group:
 C3(H3A,H3B,H3C), C2(H2A,H2B,H2C), C1(H1A,H1B,H1C), C3A(H3AA,H3AB,H3AC),
 C2A(H2AA,H2AB,H2AC), C1A(H1AA,H1AB,H1AC)
;
_olex2_submission_special_instructions 'No special instructions were received'

loop_
_space_group_symop_operation_xyz
'x, y, z'
'-x, -y, -z'

loop_
_atom_site_label
_atom_site_type_symbol
_atom_site_fract_x
_atom_site_fract_y
_atom_site_fract_z
_atom_site_U_iso_or_equiv
_atom_site_adp_type
_atom_site_occupancy
_atom_site_site_symmetry_order
_atom_site_calc_flag
_atom_site_refinement_flags_posn
_atom_site_refinement_flags_adp
_atom_site_refinement_flags_occupancy
_atom_site_disorder_assembly
_atom_site_disorder_group
N1 N 0.9093(5) 0.3629(5) 0.7394(3) 0.0317(18) Uani 1 1 d . . . . .
N2 N 0.7428(5) 0.3042(5) 0.7376(3) 0.0334(18) Uani 1 1 d . . . . .
H2 H 0.6787 0.2791 0.7212 0.040 Uiso 1 1 calc R . . . .
N3 N 0.7550(5) 0.1909(5) 0.2482(3) 0.0295(18) Uani 1 1 d . . . . .
H3 H 0.8190 0.2129 0.2642 0.035 Uiso 1 1 calc R . . . .
N4 N 0.5888(4) 0.1392(4) 0.2482(3) 0.0251(17) Uani 1 1 d . . . . .
C4 C 1.3872(7) 0.5504(7) 0.8786(5) 0.050(3) Uani 1 1 d D . . . .
C3 C 1.4124(9) 0.4968(10) 0.8113(8) 0.080(5) Uani 0.811(11) 1 d D . P A 1
H3A H 1.3761 0.5010 0.7717 0.120 Uiso 0.811(11) 1 calc GR . P A 1
H3B H 1.3931 0.4306 0.8084 0.120 Uiso 0.811(11) 1 calc GR . P A 1
H3C H 1.4847 0.5234 0.8093 0.120 Uiso 0.811(11) 1 calc GR . P A 1
C2 C 1.4248(9) 0.6530(8) 0.8921(9) 0.070(5) Uani 0.811(11) 1 d D . P A 1
H2A H 1.4980 0.6767 0.8942 0.105 Uiso 0.811(11) 1 calc GR . P A 1
H2B H 1.4055 0.6840 0.9371 0.105 Uiso 0.811(11) 1 calc GR . P A 1
H2C H 1.3960 0.6664 0.8540 0.105 Uiso 0.811(11) 1 calc GR . P A 1
C1 C 1.4400(9) 0.5340(12) 0.9399(8) 0.085(5) Uani 0.811(11) 1 d D . P A 1
H1A H 1.4254 0.4664 0.9293 0.128 Uiso 0.811(11) 1 calc GR . P A 1
H1B H 1.4149 0.5582 0.9843 0.128 Uiso 0.811(11) 1 calc GR . P A 1
H1C H 1.5126 0.5673 0.9442 0.128 Uiso 0.811(11) 1 calc GR . P A 1
C5 C 1.2730(6) 0.5115(7) 0.8780(5) 0.043(3) Uani 1 1 d . . . . .
C6 C 1.2116(8) 0.5304(7) 0.8359(5) 0.061(3) Uani 1 1 d . . . . .
H6 H 1.2412 0.5688 0.8079 0.074 Uiso 1 1 calc R . . . .
C7 C 1.1078(7) 0.4950(7) 0.8334(5) 0.057(3) Uani 1 1 d . . . . .
H7 H 1.0683 0.5096 0.8038 0.068 Uiso 1 1 calc R . . . .
C8 C 1.0615(6) 0.4395(6) 0.8730(4) 0.031(2) Uani 1 1 d . . . . .
C9 C 1.1220(6) 0.4194(6) 0.9145(4) 0.039(2) Uani 1 1 d . . . . .
H9 H 1.0921 0.3799 0.9417 0.047 Uiso 1 1 calc R . . . .
C10 C 1.2254(7) 0.4554(7) 0.9175(4) 0.045(3) Uani 1 1 d . . . . .
H10 H 1.2647 0.4412 0.9475 0.054 Uiso 1 1 calc R . . . .
C11 C 0.9513(6) 0.4012(6) 0.8703(4) 0.030(2) Uani 1 1 d . . . . .
C12 C 0.8870(6) 0.3702(6) 0.8079(4) 0.031(2) Uani 1 1 d . . . . .
C13 C 0.7827(6) 0.3325(6) 0.8069(4) 0.029(2) Uani 1 1 d . . . . .
C14 C 0.7352(6) 0.3229(6) 0.8671(4) 0.029(2) Uani 1 1 d . . . . .
C15 C 0.8008(6) 0.3540(6) 0.9283(4) 0.033(2) Uani 1 1 d . . . . .
H15 H 0.7741 0.3489 0.9708 0.039 Uiso 1 1 calc R . . . .
C16 C 0.9049(6) 0.3925(6) 0.9293(4) 0.032(2) Uani 1 1 d . . . . .
H16 H 0.9458 0.4138 0.9729 0.038 Uiso 1 1 calc R . . . .
C17 C 0.6251(6) 0.2794(6) 0.8642(4) 0.028(2) Uani 1 1 d . . . . .
C18 C 0.5591(7) 0.2957(7) 0.8237(5) 0.063(3) Uani 1 1 d . . . . .
H18 H 0.5845 0.3402 0.7997 0.076 Uiso 1 1 calc R . . . .
C19 C 0.4570(7) 0.2482(8) 0.8177(5) 0.060(3) Uani 1 1 d . . . . .
H19 H 0.4143 0.2596 0.7881 0.072 Uiso 1 1 calc R . . . .
C20 C 0.4150(6) 0.1855(6) 0.8525(4) 0.032(2) Uani 1 1 d . . . . .
C21 C 0.4808(7) 0.1731(7) 0.8948(4) 0.049(3) Uani 1 1 d . . . . .
H21 H 0.4548 0.1309 0.9207 0.059 Uiso 1 1 calc R . . . .
C22 C 0.5833(7) 0.2192(7) 0.9015(4) 0.041(3) Uani 1 1 d . . . . .
H22 H 0.6256 0.2092 0.9324 0.049 Uiso 1 1 calc R . . . .
C23 C 0.3015(6) 0.1313(6) 0.8412(4) 0.041(2) Uani 1 1 d . . . . .
C24 C 0.2678(6) 0.0835(7) 0.8965(5) 0.054(3) Uani 1 1 d . . . . .
H24A H 0.3036 0.0409 0.8955 0.081 Uiso 1 1 calc R . . . .
H24B H 0.2825 0.1314 0.9432 0.081 Uiso 1 1 calc R . . . .
H24C H 0.1955 0.0474 0.8864 0.081 Uiso 1 1 calc R . . . .
C25 C 0.2459(7) 0.1967(8) 0.8432(6) 0.070(3) Uani 1 1 d . . . . .
H25A H 0.2672 0.2278 0.8076 0.105 Uiso 1 1 calc R . . . .
H25B H 0.1736 0.1604 0.8332 0.105 Uiso 1 1 calc R . . . .
H25C H 0.2607 0.2444 0.8900 0.105 Uiso 1 1 calc R . . . .
C26 C 0.2764(8) 0.0540(8) 0.7692(5) 0.091(4) Uani 1 1 d . . . . .
H26A H 0.3129 0.0120 0.7685 0.137 Uiso 1 1 calc R . . . .
H26B H 0.2042 0.0176 0.7607 0.137 Uiso 1 1 calc R . . . .
H26C H 0.2961 0.0829 0.7323 0.137 Uiso 1 1 calc R . . . .
C27 C 0.8200(6) 0.3221(6) 0.6999(4) 0.029(2) Uani 1 1 d . . . . .
C28 C 0.8087(7) 0.2975(6) 0.6222(4) 0.031(2) Uani 1 1 d . . . . .
C29 C 0.8939(6) 0.3044(6) 0.5868(4) 0.039(2) Uani 1 1 d . . . . .
H29 H 0.9577 0.3264 0.6132 0.046 Uiso 1 1 calc R . . . .
C30 C 0.8865(6) 0.2798(6) 0.5147(4) 0.040(2) Uani 1 1 d . . . . .
H30 H 0.9450 0.2840 0.4916 0.048 Uiso 1 1 calc R . . . .
C31 C 0.7924(6) 0.2484(6) 0.4746(4) 0.029(2) Uani 1 1 d . . . . .
C32 C 0.7811(6) 0.2236(6) 0.4011(4) 0.032(2) Uani 1 1 d . . . . .
H32 H 0.8382 0.2261 0.3766 0.038 Uiso 1 1 calc R . . . .
C33 C 0.6887(6) 0.1955(6) 0.3634(4) 0.028(2) Uani 1 1 d . . . . .
C34 C 0.6044(6) 0.1918(6) 0.3998(4) 0.042(3) Uani 1 1 d . . . . .
H34 H 0.5408 0.1737 0.3742 0.050 Uiso 1 1 calc R . . . .
C35 C 0.6127(6) 0.2136(6) 0.4711(4) 0.037(2) Uani 1 1 d . . . . .
H35 H 0.5544 0.2092 0.4945 0.044 Uiso 1 1 calc R . . . .
C36 C 0.7067(6) 0.2430(5) 0.5110(4) 0.027(2) Uani 1 1 d . . . . .
C37 C 0.7174(6) 0.2666(6) 0.5844(4) 0.034(2) Uani 1 1 d . . . . .
H37 H 0.6596 0.2608 0.6084 0.041 Uiso 1 1 calc R . . . .
C38 C 0.6768(6) 0.1738(6) 0.2864(4) 0.027(2) Uani 1 1 d . . . . .
C39 C 1.2299(7) 0.4423(7) 0.1320(5) 0.060(3) Uani 1 1 d . . . . .
H39A H 1.2171 0.4707 0.1801 0.090 Uiso 1 1 calc R . . . .
H39B H 1.3020 0.4664 0.1288 0.090 Uiso 1 1 calc R . . . .
H39C H 1.1946 0.4585 0.0988 0.090 Uiso 1 1 calc R . . . .
C40 C 1.2527(7) 0.3132(7) 0.1650(5) 0.065(3) Uani 1 1 d . . . . .
H40A H 1.2297 0.2448 0.1543 0.098 Uiso 1 1 calc R . . . .
H40B H 1.3240 0.3377 0.1595 0.098 Uiso 1 1 calc R . . . .
H40C H 1.2426 0.3426 0.2136 0.098 Uiso 1 1 calc R . . . .
C41 C 1.2117(7) 0.2906(7) 0.0397(5) 0.062(3) Uani 1 1 d . . . . .
H41A H 1.1872 0.2220 0.0288 0.092 Uiso 1 1 calc R . . . .
H41B H 1.1763 0.3062 0.0061 0.092 Uiso 1 1 calc R . . . .
H41C H 1.2838 0.3141 0.0361 0.092 Uiso 1 1 calc R . . . .
C42 C 1.1926(6) 0.3362(6) 0.1141(4) 0.035(2) Uani 1 1 d . . . . .
C43 C 1.0801(6) 0.2956(6) 0.1188(4) 0.029(2) Uani 1 1 d . . . . .
C44 C 1.0150(6) 0.3231(6) 0.0874(4) 0.037(2) Uani 1 1 d . . . . .
H44 H 1.0417 0.3701 0.0656 0.045 Uiso 1 1 calc R . . . .
C45 C 0.9121(6) 0.2844(6) 0.0865(4) 0.037(2) Uani 1 1 d . . . . .
H45 H 0.8701 0.3042 0.0631 0.045 Uiso 1 1 calc R . . . .
C46 C 0.8691(6) 0.2172(6) 0.1189(4) 0.029(2) Uani 1 1 d . . . . .
C47 C 0.9338(6) 0.1895(6) 0.1509(4) 0.038(2) Uani 1 1 d . . . . .
H47 H 0.9072 0.1428 0.1730 0.045 Uiso 1 1 calc R . . . .
C48 C 1.0367(6) 0.2286(6) 0.1514(4) 0.037(2) Uani 1 1 d . . . . .
H48 H 1.0788 0.2089 0.1747 0.044 Uiso 1 1 calc R . . . .
C49 C 0.7592(6) 0.1775(5) 0.1190(4) 0.026(2) Uani 1 1 d . . . . .
C50 C 0.6937(6) 0.1484(6) 0.0590(4) 0.030(2) Uani 1 1 d . . . . .
H50 H 0.7203 0.1515 0.0161 0.036 Uiso 1 1 calc R . . . .
C51 C 0.5898(6) 0.1143(6) 0.0588(4) 0.029(2) Uani 1 1 d . . . . .
H51 H 0.5483 0.0972 0.0161 0.035 Uiso 1 1 calc R . . . .
C52 C 0.5444(6) 0.1045(5) 0.1189(4) 0.026(2) Uani 1 1 d . . . . .
C53 C 0.6111(6) 0.1337(6) 0.1803(4) 0.027(2) Uani 1 1 d . . . . .
C54 C 0.7150(6) 0.1671(6) 0.1792(4) 0.027(2) Uani 1 1 d . . . . .
C55 C 0.4336(6) 0.0661(6) 0.1167(4) 0.026(2) Uani 1 1 d . . . . .
C56 C 0.3707(7) 0.0880(6) 0.0797(4) 0.037(2) Uani 1 1 d . . . . .
H56 H 0.3983 0.1307 0.0545 0.044 Uiso 1 1 calc R . . . .
C57 C 0.2678(6) 0.0496(6) 0.0780(4) 0.036(2) Uani 1 1 d . . . . .
H57 H 0.2269 0.0669 0.0515 0.044 Uiso 1 1 calc R . . . .
C58 C 0.2220(6) -0.0132(6) 0.1135(4) 0.027(2) Uani 1 1 d . . . . .
C59 C 0.2861(6) -0.0365(6) 0.1500(4) 0.040(2) Uani 1 1 d . . . . .
H59 H 0.2589 -0.0805 0.1743 0.047 Uiso 1 1 calc R . . . .
C60 C 0.3887(7) 0.0029(7) 0.1519(4) 0.041(3) Uani 1 1 d . . . . .
H60 H 0.4302 -0.0141 0.1782 0.049 Uiso 1 1 calc R . . . .
C61 C 0.1087(6) -0.0529(6) 0.1150(4) 0.035(2) Uani 1 1 d . . . . .
C62 C 0.0851(7) 0.0056(6) 0.1839(4) 0.048(3) Uani 1 1 d . . . . .
H62A H 0.1084 0.0719 0.1863 0.072 Uiso 1 1 calc R . . . .
H62B H 0.0125 -0.0175 0.1859 0.072 Uiso 1 1 calc R . . . .
H62C H 0.1191 0.0000 0.2239 0.072 Uiso 1 1 calc R . . . .
C63 C 0.0731(7) -0.1565(6) 0.1101(5) 0.051(3) Uani 1 1 d . . . . .
H63A H 0.0004 -0.1805 0.1111 0.076 Uiso 1 1 calc R . . . .
H63B H 0.0896 -0.1929 0.0659 0.076 Uiso 1 1 calc R . . . .
H63C H 0.1065 -0.1627 0.1500 0.076 Uiso 1 1 calc R . . . .
C64 C 0.0527(6) -0.0457(7) 0.0523(5) 0.059(3) Uani 1 1 d . . . . .
H64A H 0.0744 0.0204 0.0543 0.089 Uiso 1 1 calc R . . . .
H64B H 0.0678 -0.0829 0.0079 0.089 Uiso 1 1 calc R . . . .
H64C H -0.0196 -0.0699 0.0548 0.089 Uiso 1 1 calc R . . . .
O1 O 1.1211(7) 0.3494(8) 0.6582(8) 0.188(7) Uani 1 1 d . . . . .
O2 O 0.9868(7) 0.1662(6) 0.6519(5) 0.108(3) Uani 1 1 d . . . . .
O3 O 0.7337(8) 0.0944(7) 0.6741(5) 0.115(3) Uani 1 1 d . . . . .
O4 O 0.5467(6) 0.1434(6) 0.6689(6) 0.109(3) Uani 1 1 d . . . . .
O5 O 0.5166(6) 0.2891(6) 0.6565(5) 0.084(2) Uani 1 1 d . . . . .
O6 O 0.6791(10) 0.4613(8) 0.6524(8) 0.169(6) Uani 1 1 d . . . . .
O7 O 0.8925(12) 0.5886(10) 0.6585(7) 0.199(7) Uani 1 1 d . . . . .
O8 O 1.0841(8) 0.5008(7) 0.6648(6) 0.110(3) Uani 1 1 d . . . . .
C65 C 1.1619(14) 0.4867(10) 0.6316(9) 0.100(5) Uani 1 1 d . . . . .
C66 C 1.2247(17) 0.5530(13) 0.6033(10) 0.138(6) Uani 1 1 d . . . . .
H66 H 1.2127 0.6090 0.6072 0.166 Uiso 1 1 calc R . . . .
C67 C 1.3049(18) 0.5369(15) 0.5696(10) 0.160(8) Uani 1 1 d . . . . .
H67 H 1.3441 0.5822 0.5494 0.192 Uiso 1 1 calc R . . . .
C68 C 1.3304(15) 0.4630(16) 0.5637(10) 0.141(7) Uani 1 1 d . . . . .
H68 H 1.3866 0.4552 0.5412 0.169 Uiso 1 1 calc R . . . .
C69 C 1.2684(16) 0.3967(13) 0.5931(13) 0.168(10) Uani 1 1 d . . . . .
H69 H 1.2825 0.3418 0.5902 0.201 Uiso 1 1 calc R . . . .
C70 C 1.1870(13) 0.4099(10) 0.6263(11) 0.131(8) Uani 1 1 d . . . . .
C71 C 1.1437(10) 0.2858(12) 0.6756(9) 0.127(6) Uani 1 1 d . . . . .
H71A H 1.1999 0.3193 0.7141 0.152 Uiso 1 1 calc R . . . .
H71B H 1.1692 0.2512 0.6346 0.152 Uiso 1 1 calc R . . . .
C72 C 1.0735(11) 0.2227(11) 0.6959(11) 0.164(9) Uani 1 1 d . . . . .
H72A H 1.0547 0.2568 0.7407 0.197 Uiso 1 1 calc R . . . .
H72B H 1.1044 0.1809 0.7068 0.197 Uiso 1 1 calc R . . . .
C73 C 0.9080(14) 0.1373(11) 0.6810(9) 0.120(5) Uani 1 1 d . . . . .
H73A H 0.9028 0.1939 0.7160 0.144 Uiso 1 1 calc R . . . .
H73B H 0.9215 0.0994 0.7081 0.144 Uiso 1 1 calc R . . . .
C74 C 0.8140(12) 0.0855(10) 0.6441(10) 0.126(6) Uani 1 1 d . . . . .
H74A H 0.8132 0.1010 0.6000 0.151 Uiso 1 1 calc R . . . .
H74B H 0.8056 0.0181 0.6304 0.151 Uiso 1 1 calc R . . . .
C75 C 0.6430(11) 0.0488(11) 0.6600(9) 0.124(6) Uani 1 1 d . . . . .
H75A H 0.6350 -0.0110 0.6686 0.149 Uiso 1 1 calc R . . . .
H75B H 0.6308 0.0322 0.6082 0.149 Uiso 1 1 calc R . . . .
C76 C 0.5632(11) 0.0672(10) 0.6831(10) 0.151(8) Uani 1 1 d . . . . .
H76A H 0.5687 0.0804 0.7347 0.182 Uiso 1 1 calc R . . . .
H76B H 0.5031 0.0096 0.6621 0.182 Uiso 1 1 calc R . . . .
C77 C 0.4663(10) 0.1235(10) 0.6234(7) 0.068(3) Uani 1 1 d . . . . .
C78 C 0.4011(13) 0.0385(13) 0.5874(7) 0.102(5) Uani 1 1 d . . . . .
H78 H 0.4139 -0.0142 0.5918 0.123 Uiso 1 1 calc R . . . .
C79 C 0.3192(16) 0.0207(11) 0.5457(9) 0.157(8) Uani 1 1 d . . . . .
H79 H 0.2742 -0.0419 0.5224 0.188 Uiso 1 1 calc R . . . .
C80 C 0.3028(15) 0.1001(14) 0.5379(8) 0.168(9) Uani 1 1 d . . . . .
H80 H 0.2467 0.0918 0.5078 0.202 Uiso 1 1 calc R . . . .
C81 C 0.3688(11) 0.1889(10) 0.5743(7) 0.093(4) Uani 1 1 d . . . . .
H81 H 0.3577 0.2419 0.5690 0.112 Uiso 1 1 calc R . . . .
C82 C 0.4491(9) 0.2031(10) 0.6176(6) 0.064(3) Uani 1 1 d . . . . .
C83 C 0.5102(11) 0.3701(10) 0.6445(7) 0.092(4) Uani 1 1 d . . . . .
H83A H 0.4477 0.3790 0.6601 0.111 Uiso 1 1 calc R . . . .
H83B H 0.5095 0.3625 0.5936 0.111 Uiso 1 1 calc R . . . .
C84 C 0.5954(15) 0.4496(11) 0.6836(9) 0.129(6) Uani 1 1 d . . . . .
H84A H 0.5791 0.5072 0.6926 0.155 Uiso 1 1 calc R . . . .
H84B H 0.6085 0.4430 0.7299 0.155 Uiso 1 1 calc R . . . .
C85 C 0.7212(18) 0.5131(13) 0.6270(11) 0.183(10) Uani 1 1 d . . . . .
H85A H 0.7237 0.5748 0.6593 0.219 Uiso 1 1 calc R . . . .
H85B H 0.6763 0.4997 0.5845 0.219 Uiso 1 1 calc R . . . .
C86 C 0.8176(15) 0.5305(13) 0.6050(9) 0.130(6) Uani 1 1 d . . . . .
H86A H 0.8272 0.4698 0.5848 0.156 Uiso 1 1 calc R . . . .
H86B H 0.8222 0.5595 0.5674 0.156 Uiso 1 1 calc R . . . .
C87 C 0.957(2) 0.5628(14) 0.6800(13) 0.189(11) Uani 1 1 d . . . . .
H87A H 0.9204 0.4974 0.6794 0.227 Uiso 1 1 calc R . . . .
H87B H 0.9778 0.6018 0.7301 0.227 Uiso 1 1 calc R . . . .
C88 C 1.0395(17) 0.5630(12) 0.6514(13) 0.198(11) Uani 1 1 d . . . . .
H88A H 1.0896 0.6281 0.6687 0.237 Uiso 1 1 calc R . . . .
H88B H 1.0247 0.5460 0.5997 0.237 Uiso 1 1 calc R . . . .
O1S O 0.9438(7) 0.1700(9) 0.3025(5) 0.145(5) Uani 1 1 d . U . . .
N1S N 1.0302(12) 0.1465(14) 0.3902(8) 0.159(6) Uani 1 1 d . U . . .
C1S C 1.1103(17) 0.1817(19) 0.4403(12) 0.304(16) Uani 1 1 d . U . . .
H1SA H 1.1009 0.1402 0.4690 0.456 Uiso 1 1 calc R . . . .
H1SB H 1.1714 0.1853 0.4175 0.456 Uiso 1 1 calc R . . . .
H1SC H 1.1164 0.2449 0.4704 0.456 Uiso 1 1 calc R . . . .
C2S C 0.9550(18) 0.0641(14) 0.3984(14) 0.244(14) Uani 1 1 d . U . . .
H2SA H 0.9795 0.0482 0.4368 0.366 Uiso 1 1 calc R . . . .
H2SB H 0.8936 0.0768 0.4095 0.366 Uiso 1 1 calc R . . . .
H2SC H 0.9407 0.0111 0.3545 0.366 Uiso 1 1 calc R . . . .
C3S C 1.0164(13) 0.1821(17) 0.3429(10) 0.177(8) Uani 1 1 d . U . . .
H3S H 1.0762 0.2287 0.3379 0.212 Uiso 1 1 calc R . . . .
O2S O 0.3818(15) 0.2866(16) 0.4419(9) 0.254(9) Uani 1 1 d . U . . .
N2S N 0.3963(14) 0.2623(13) 0.3322(7) 0.139(6) Uani 1 1 d . U . . .
C4S C 0.4664(17) 0.3063(15) 0.2875(10) 0.194(9) Uani 1 1 d . U . . .
H4SA H 0.4473 0.2658 0.2382 0.291 Uiso 1 1 calc R . . . .
H4SB H 0.4635 0.3681 0.2922 0.291 Uiso 1 1 calc R . . . .
H4SC H 0.5348 0.3140 0.3028 0.291 Uiso 1 1 calc R . . . .
C5S C 0.3311(17) 0.1729(14) 0.3013(9) 0.260(15) Uani 1 1 d . U . . .
H5SA H 0.3323 0.1551 0.2502 0.389 Uiso 1 1 calc R . . . .
H5SB H 0.3506 0.1299 0.3192 0.389 Uiso 1 1 calc R . . . .
H5SC H 0.2634 0.1689 0.3122 0.389 Uiso 1 1 calc R . . . .
C6S C 0.417(2) 0.311(2) 0.3959(14) 0.193(9) Uani 1 1 d . U . . .
H6S H 0.4653 0.3726 0.4075 0.231 Uiso 1 1 calc R . . . .
C3A C 1.434(4) 0.619(4) 0.9493(17) 0.080(5) Uani 0.189(11) 1 d D . P A 2
H3AA H 1.4577 0.5881 0.9772 0.120 Uiso 0.189(11) 1 calc GR . P A 2
H3AB H 1.3844 0.6432 0.9734 0.120 Uiso 0.189(11) 1 calc GR . P A 2
H3AC H 1.4908 0.6718 0.9440 0.120 Uiso 0.189(11) 1 calc GR . P A 2
C2A C 1.429(4) 0.476(3) 0.855(3) 0.070(5) Uani 0.189(11) 1 d D . P A 2
H2AA H 1.4001 0.4358 0.8065 0.105 Uiso 0.189(11) 1 calc GR . P A 2
H2AB H 1.4140 0.4369 0.8860 0.105 Uiso 0.189(11) 1 calc GR . P A 2
H2AC H 1.5023 0.5042 0.8564 0.105 Uiso 0.189(11) 1 calc GR . P A 2
C1A C 1.419(4) 0.609(4) 0.825(3) 0.085(5) Uani 0.189(11) 1 d D . P A 2
H1AA H 1.4922 0.6347 0.8275 0.128 Uiso 0.189(11) 1 calc GR . P A 2
H1AB H 1.3934 0.6604 0.8371 0.128 Uiso 0.189(11) 1 calc GR . P A 2
H1AC H 1.3906 0.5669 0.7767 0.128 Uiso 0.189(11) 1 calc GR . P A 2

loop_
_atom_site_aniso_label
_atom_site_aniso_U_11
_atom_site_aniso_U_22
_atom_site_aniso_U_33
_atom_site_aniso_U_23
_atom_site_aniso_U_13
_atom_site_aniso_U_12
N1 0.035(5) 0.039(5) 0.020(4) 0.008(3) 0.004(4) 0.013(4)
N2 0.029(4) 0.045(5) 0.019(4) 0.011(3) -0.007(4) 0.004(4)
N3 0.020(4) 0.041(5) 0.020(4) 0.007(3) -0.006(3) 0.006(4)
N4 0.020(4) 0.035(5) 0.010(4) 0.004(3) -0.002(3) 0.000(3)
C4 0.041(7) 0.039(7) 0.061(7) 0.007(5) 0.016(5) 0.011(5)
C3 0.030(8) 0.062(11) 0.120(13) 0.001(9) 0.028(8) 0.009(7)
C2 0.039(8) 0.035(9) 0.124(13) 0.020(8) 0.034(8) 0.003(7)
C1 0.031(8) 0.112(14) 0.111(12) 0.041(10) 0.001(8) 0.020(9)
C5 0.031(6) 0.042(7) 0.045(6) 0.009(5) 0.016(5) 0.004(5)
C6 0.049(8) 0.077(9) 0.082(8) 0.056(7) 0.024(6) 0.026(7)
C7 0.043(7) 0.079(8) 0.065(7) 0.048(7) 0.018(5) 0.022(6)
C8 0.040(6) 0.032(6) 0.018(5) 0.002(4) -0.002(4) 0.017(5)
C9 0.029(6) 0.041(6) 0.044(6) 0.022(5) 0.002(4) 0.002(5)
C10 0.044(7) 0.048(7) 0.038(6) 0.004(5) -0.005(5) 0.019(6)
C11 0.034(6) 0.037(6) 0.021(5) 0.010(4) 0.004(5) 0.016(5)
C12 0.034(6) 0.028(6) 0.028(6) 0.007(4) 0.003(5) 0.010(5)
C13 0.031(6) 0.030(6) 0.019(5) 0.004(4) -0.008(4) 0.006(4)
C14 0.032(6) 0.028(6) 0.034(5) 0.009(4) -0.001(5) 0.018(5)
C15 0.038(6) 0.040(6) 0.017(5) 0.006(4) -0.006(4) 0.014(5)
C16 0.032(6) 0.030(6) 0.026(5) 0.006(4) -0.006(4) 0.005(5)
C17 0.029(6) 0.028(6) 0.022(5) 0.006(4) -0.001(4) 0.006(5)
C18 0.038(7) 0.068(8) 0.089(8) 0.054(7) -0.008(6) 0.001(6)
C19 0.038(7) 0.080(8) 0.064(7) 0.043(7) -0.016(5) 0.009(6)
C20 0.040(6) 0.037(6) 0.017(4) 0.007(4) 0.000(4) 0.012(5)
C21 0.036(7) 0.072(8) 0.044(6) 0.033(5) 0.011(5) 0.011(6)
C22 0.035(6) 0.069(7) 0.030(5) 0.023(5) 0.010(4) 0.026(6)
C23 0.034(6) 0.042(6) 0.044(6) 0.015(5) 0.000(4) 0.009(5)
C24 0.030(6) 0.057(7) 0.078(7) 0.033(6) 0.015(5) 0.011(5)
C25 0.041(7) 0.098(10) 0.097(9) 0.060(8) 0.012(6) 0.032(7)
C26 0.060(8) 0.098(10) 0.052(7) -0.006(7) -0.005(6) -0.021(7)
C27 0.035(6) 0.024(5) 0.025(5) 0.009(4) 0.002(5) 0.006(4)
C28 0.045(6) 0.034(6) 0.016(5) 0.012(4) 0.003(5) 0.014(5)
C29 0.034(6) 0.056(7) 0.020(5) 0.011(4) -0.011(4) 0.010(5)
C30 0.032(6) 0.066(7) 0.026(6) 0.021(5) 0.002(4) 0.018(5)
C31 0.036(6) 0.043(6) 0.015(5) 0.014(4) 0.008(4) 0.019(5)
C32 0.031(6) 0.044(6) 0.027(5) 0.022(4) 0.013(4) 0.011(5)
C33 0.033(6) 0.029(5) 0.022(5) 0.011(4) -0.001(4) 0.007(4)
C34 0.031(6) 0.065(7) 0.022(6) 0.011(5) 0.001(4) 0.011(5)
C35 0.027(6) 0.049(6) 0.024(5) 0.006(4) 0.003(4) 0.007(5)
C36 0.033(5) 0.028(5) 0.018(5) 0.011(4) 0.003(4) 0.006(4)
C37 0.038(6) 0.042(6) 0.023(6) 0.009(4) 0.003(5) 0.017(5)
C38 0.024(5) 0.038(6) 0.013(5) 0.006(4) 0.006(4) 0.008(4)
C39 0.037(6) 0.042(7) 0.092(8) 0.023(6) -0.011(5) 0.003(5)
C40 0.032(6) 0.069(8) 0.088(8) 0.032(6) -0.006(6) 0.006(6)
C41 0.034(6) 0.081(8) 0.066(7) 0.023(6) 0.021(5) 0.018(6)
C42 0.029(5) 0.042(7) 0.040(5) 0.020(5) 0.000(4) 0.013(5)
C43 0.018(5) 0.040(6) 0.031(5) 0.007(4) 0.002(4) 0.017(5)
C44 0.030(6) 0.051(7) 0.041(5) 0.025(5) 0.012(4) 0.018(5)
C45 0.036(6) 0.054(7) 0.037(5) 0.028(5) 0.008(4) 0.024(5)
C46 0.039(6) 0.027(6) 0.019(4) 0.009(4) 0.001(4) 0.010(5)
C47 0.042(6) 0.039(6) 0.039(5) 0.024(5) 0.010(4) 0.012(5)
C48 0.032(6) 0.035(6) 0.051(6) 0.029(5) 0.006(4) 0.007(5)
C49 0.032(6) 0.024(5) 0.020(5) 0.008(4) 0.007(4) 0.007(4)
C50 0.030(6) 0.043(6) 0.018(5) 0.015(4) 0.010(4) 0.008(5)
C51 0.034(6) 0.034(6) 0.014(5) 0.006(4) -0.007(4) 0.006(4)
C52 0.030(6) 0.026(5) 0.019(5) 0.009(4) 0.004(4) 0.005(4)
C53 0.029(6) 0.032(6) 0.013(5) 0.003(4) 0.000(4) 0.006(4)
C54 0.031(6) 0.028(6) 0.021(5) 0.006(4) 0.000(4) 0.012(4)
C55 0.031(6) 0.028(5) 0.015(4) 0.004(4) 0.005(4) 0.008(4)
C56 0.043(7) 0.042(6) 0.030(5) 0.020(4) 0.000(4) 0.015(5)
C57 0.030(6) 0.047(7) 0.039(5) 0.024(5) -0.001(4) 0.014(5)
C58 0.030(5) 0.021(5) 0.027(5) 0.004(4) -0.002(4) 0.010(4)
C59 0.024(6) 0.057(7) 0.051(6) 0.041(5) 0.014(4) 0.011(5)
C60 0.035(6) 0.067(7) 0.036(5) 0.031(5) 0.005(4) 0.023(5)
C61 0.016(5) 0.046(7) 0.046(6) 0.018(5) 0.000(4) 0.011(5)
C62 0.048(6) 0.050(7) 0.052(6) 0.015(5) 0.015(5) 0.025(5)
C63 0.038(6) 0.046(7) 0.061(6) 0.015(5) 0.007(5) 0.009(5)
C64 0.026(6) 0.087(9) 0.070(7) 0.046(6) 0.000(5) 0.009(6)
O1 0.058(7) 0.090(8) 0.44(2) 0.141(11) -0.059(9) 0.004(6)
O2 0.071(7) 0.088(7) 0.157(9) 0.070(6) -0.007(7) -0.007(6)
O3 0.075(7) 0.125(9) 0.172(9) 0.075(7) 0.051(7) 0.046(7)
O4 0.058(6) 0.100(7) 0.215(11) 0.109(7) 0.029(6) 0.032(5)
O5 0.053(5) 0.079(7) 0.148(8) 0.066(6) 0.028(5) 0.030(5)
O6 0.169(11) 0.094(9) 0.288(16) 0.095(10) 0.178(12) 0.072(8)
O7 0.219(15) 0.159(13) 0.170(12) -0.001(10) -0.109(11) 0.060(11)
O8 0.100(8) 0.075(8) 0.149(9) 0.040(6) -0.020(7) 0.020(6)
C65 0.118(14) 0.041(10) 0.124(13) 0.020(9) -0.044(11) 0.016(11)
C66 0.171(19) 0.088(14) 0.166(17) 0.057(13) 0.015(14) 0.045(14)
C67 0.21(2) 0.14(2) 0.174(19) 0.086(15) 0.079(16) 0.095(18)
C68 0.138(17) 0.099(16) 0.174(17) 0.015(14) -0.016(14) 0.054(15)
C69 0.080(13) 0.089(15) 0.31(3) 0.025(16) -0.083(16) 0.034(12)
C70 0.067(11) 0.041(10) 0.26(2) 0.041(11) -0.101(13) -0.008(9)
C71 0.067(11) 0.076(12) 0.232(19) 0.054(12) -0.022(11) 0.017(10)
C72 0.081(11) 0.079(11) 0.32(2) 0.095(14) -0.107(14) -0.016(9)
C73 0.122(15) 0.085(12) 0.174(17) 0.051(11) -0.004(14) 0.055(12)
C74 0.075(11) 0.066(10) 0.25(2) 0.075(12) -0.005(13) 0.018(9)
C75 0.048(10) 0.116(14) 0.216(18) 0.087(13) 0.009(11) 0.010(10)
C76 0.093(12) 0.107(13) 0.34(3) 0.170(16) 0.105(14) 0.051(10)
C77 0.070(9) 0.079(10) 0.069(9) 0.037(8) 0.024(7) 0.034(9)
C78 0.142(14) 0.129(16) 0.051(8) 0.020(9) 0.005(9) 0.074(13)
C79 0.25(2) 0.073(12) 0.128(14) 0.003(10) -0.055(15) 0.054(14)
C80 0.23(2) 0.118(16) 0.125(14) -0.015(12) -0.103(14) 0.079(16)
C81 0.124(12) 0.075(11) 0.077(9) 0.007(8) -0.002(9) 0.047(9)
C82 0.056(8) 0.094(11) 0.052(7) 0.021(7) 0.022(6) 0.043(8)
C83 0.144(13) 0.080(11) 0.090(9) 0.023(8) 0.011(9) 0.089(11)
C84 0.180(19) 0.078(12) 0.133(14) 0.029(11) 0.037(14) 0.056(13)
C85 0.21(2) 0.107(16) 0.184(19) 0.058(14) 0.103(18) -0.003(16)
C86 0.157(17) 0.131(16) 0.132(15) 0.059(13) 0.041(14) 0.074(14)
C87 0.26(3) 0.124(17) 0.26(3) 0.058(16) 0.05(2) 0.17(2)
C88 0.21(2) 0.091(14) 0.37(3) 0.128(18) 0.13(2) 0.111(16)
O1S 0.091(7) 0.274(14) 0.086(7) 0.043(8) 0.020(6) 0.097(9)
N1S 0.155(13) 0.240(17) 0.138(12) 0.060(12) -0.023(10) 0.141(12)
C1S 0.24(2) 0.37(3) 0.26(3) -0.06(2) -0.15(2) 0.21(2)
C2S 0.28(3) 0.105(17) 0.37(3) 0.123(19) 0.16(3) 0.055(17)
C3S 0.107(13) 0.29(2) 0.145(16) 0.021(16) 0.000(12) 0.130(14)
O2S 0.30(2) 0.41(3) 0.189(15) 0.154(16) 0.109(14) 0.242(19)
N2S 0.206(15) 0.190(16) 0.066(8) 0.025(10) 0.016(10) 0.139(13)
C4S 0.28(3) 0.24(2) 0.152(17) 0.069(17) 0.033(18) 0.20(2)
C5S 0.32(3) 0.134(18) 0.123(15) -0.054(14) -0.065(16) -0.080(18)
C6S 0.23(2) 0.26(2) 0.160(19) 0.104(19) 0.082(18) 0.131(18)
C3A 0.030(8) 0.062(11) 0.120(13) 0.001(9) 0.028(8) 0.009(7)
C2A 0.039(8) 0.035(9) 0.124(13) 0.020(8) 0.034(8) 0.003(7)
C1A 0.031(8) 0.112(14) 0.111(12) 0.041(10) 0.001(8) 0.020(9)

loop_
_atom_type_symbol
_atom_type_description
_atom_type_scat_dispersion_real
_atom_type_scat_dispersion_imag
_atom_type_scat_source
C C 0.0033 0.0016 'International Tables Vol C Tables 4.2.6.8 and 6.1.1.4'
H H 0.0000 0.0000 'International Tables Vol C Tables 4.2.6.8 and 6.1.1.4'
N N 0.0061 0.0033 'International Tables Vol C Tables 4.2.6.8 and 6.1.1.4'
O O 0.0106 0.0060 'International Tables Vol C Tables 4.2.6.8 and 6.1.1.4'

loop_
_geom_angle_atom_site_label_1
_geom_angle_atom_site_label_2
_geom_angle_atom_site_label_3
_geom_angle
C27 N1 C12 104.6(6)
C27 N2 C13 107.0(6)
C38 N3 C54 106.9(6)
C38 N4 C53 104.6(6)
C3 C4 C1 107.2(10)
C3 C4 C5 108.2(8)
C2 C4 C3 113.6(9)
C2 C4 C1 106.6(9)
C2 C4 C5 110.8(9)
C5 C4 C1 110.3(9)
C5 C4 C1A 111(2)
C3A C4 C5 109(2)
C3A C4 C1A 105.4(17)
C2A C4 C5 113(2)
C2A C4 C3A 113.2(18)
C2A C4 C1A 104.5(17)
C6 C5 C4 120.7(9)
C10 C5 C4 123.2(9)
C10 C5 C6 116.2(8)
C5 C6 C7 122.0(9)
C8 C7 C6 121.2(9)
C7 C8 C9 117.2(9)
C7 C8 C11 121.5(8)
C9 C8 C11 121.3(8)
C8 C9 C10 121.5(9)
C5 C10 C9 121.9(9)
C12 C11 C8 122.5(7)
C16 C11 C8 121.9(7)
C16 C11 C12 115.6(8)
N1 C12 C11 129.8(8)
N1 C12 C13 108.9(7)
C13 C12 C11 121.1(8)
N2 C13 C12 106.2(7)
N2 C13 C14 130.3(8)
C12 C13 C14 123.4(7)
C13 C14 C17 122.4(7)
C15 C14 C13 114.3(7)
C15 C14 C17 123.3(8)
C14 C15 C16 122.3(8)
C11 C16 C15 123.4(7)
C18 C17 C14 122.6(8)
C22 C17 C14 120.9(8)
C22 C17 C18 116.5(8)
C19 C18 C17 121.1(9)
C20 C19 C18 122.7(9)
C19 C20 C21 115.6(8)
C19 C20 C23 120.5(8)
C21 C20 C23 123.8(8)
C20 C21 C22 122.9(9)
C17 C22 C21 121.0(8)
C20 C23 C26 107.6(7)
C24 C23 C20 111.8(7)
C24 C23 C26 107.7(8)
C25 C23 C20 110.5(8)
C25 C23 C24 109.0(8)
C25 C23 C26 110.3(8)
N1 C27 C28 122.9(8)
N2 C27 N1 113.3(6)
N2 C27 C28 123.8(7)
C29 C28 C27 119.1(7)
C37 C28 C27 121.5(8)
C37 C28 C29 119.4(7)
C30 C29 C28 121.1(7)
C29 C30 C31 120.3(8)
C30 C31 C36 118.2(6)
C32 C31 C30 122.5(7)
C32 C31 C36 119.3(7)
C33 C32 C31 121.3(7)
C32 C33 C34 119.2(7)
C32 C33 C38 121.7(7)
C34 C33 C38 119.0(7)
C35 C34 C33 120.8(7)
C34 C35 C36 121.2(8)
C35 C36 C31 118.2(6)
C37 C36 C31 119.5(7)
C37 C36 C35 122.3(8)
C28 C37 C36 121.5(8)
N3 C38 C33 123.5(7)
N4 C38 N3 113.4(6)
N4 C38 C33 123.1(7)
C39 C42 C40 108.1(7)
C39 C42 C41 110.3(8)
C39 C42 C43 111.2(7)
C41 C42 C40 107.6(8)
C41 C42 C43 108.3(7)
C43 C42 C40 111.2(7)
C44 C43 C42 119.9(8)
C44 C43 C48 116.2(8)
C48 C43 C42 123.8(7)
C43 C44 C45 122.2(8)
C44 C45 C46 121.4(8)
C45 C46 C47 116.9(8)
C45 C46 C49 121.1(8)
C47 C46 C49 122.0(8)
C48 C47 C46 121.2(8)
C47 C48 C43 122.1(8)
C50 C49 C46 121.8(7)
C50 C49 C54 115.5(7)
C54 C49 C46 122.6(7)
C49 C50 C51 122.5(7)
C52 C51 C50 122.5(7)
C51 C52 C53 115.2(7)
C51 C52 C55 121.2(7)
C53 C52 C55 123.6(7)
N4 C53 C52 128.3(7)
N4 C53 C54 110.2(6)
C54 C53 C52 121.4(7)
N3 C54 C49 132.1(8)
N3 C54 C53 104.9(7)
C49 C54 C53 122.8(7)
C56 C55 C52 123.4(8)
C56 C55 C60 116.3(8)
C60 C55 C52 120.3(7)
C55 C56 C57 121.7(8)
C56 C57 C58 122.5(8)
C57 C58 C61 123.3(7)
C59 C58 C57 115.6(7)
C59 C58 C61 121.1(8)
C60 C59 C58 121.4(8)
C59 C60 C55 122.5(8)
C58 C61 C62 107.7(7)
C58 C61 C64 110.7(7)
C62 C61 C64 109.2(7)
C63 C61 C58 110.8(7)
C63 C61 C62 110.5(7)
C63 C61 C64 108.0(7)
C71 O1 C70 122.2(13)
C73 O2 C72 116.8(15)
C75 O3 C74 134.2(15)
C77 O4 C76 118.3(12)
C82 O5 C83 117.9(10)
C85 O6 C84 132.9(19)
C87 O7 C86 123.1(19)
C65 O8 C88 121.3(14)
O8 C65 C66 121.3(16)
O8 C65 C70 122.6(19)
C70 C65 C66 116(2)
C67 C66 C65 120.2(19)
C68 C67 C66 125(2)
C67 C68 C69 115(2)
C70 C69 C68 121.3(17)
C65 C70 O1 112(2)
C65 C70 C69 122.3(19)
C69 C70 O1 126.2(16)
O1 C71 C72 119.0(14)
C71 C72 O2 119.6(16)
O2 C73 C74 123.6(17)
O3 C74 C73 119.6(17)
O3 C75 C76 132.9(17)
C75 C76 O4 117.0(12)
O4 C77 C82 115.0(12)
C78 C77 O4 126.7(13)
C78 C77 C82 118.2(13)
C77 C78 C79 125.7(16)
C78 C79 C80 116.5(16)
C81 C80 C79 119.2(15)
C82 C81 C80 121.8(14)
O5 C82 C77 116.3(11)
C81 C82 O5 125.1(13)
C81 C82 C77 118.5(13)
O5 C83 C84 107.8(11)
O6 C84 C83 114.8(14)
O6 C85 C86 130(2)
O7 C86 C85 113.0(17)
O7 C87 C88 125(2)
C87 C88 O8 116.1(18)
C1S N1S C2S 111(2)
C3S N1S C1S 127(2)
C3S N1S C2S 121.9(19)
O1S C3S N1S 135(2)
C5S N2S C4S 117.2(16)
C6S N2S C4S 113(2)
C6S N2S C5S 129(2)
O2S C6S N2S 126(3)

loop_
_geom_bond_atom_site_label_1
_geom_bond_atom_site_label_2
_geom_bond_distance
N1 C12 1.391(9)
N1 C27 1.340(9)
N2 C13 1.378(9)
N2 C27 1.339(10)
N3 C38 1.354(9)
N3 C54 1.384(9)
N4 C38 1.318(9)
N4 C53 1.384(9)
C4 C3 1.484(15)
C4 C2 1.472(14)
C4 C1 1.575(15)
C4 C5 1.533(12)
C4 C3A 1.49(2)
C4 C2A 1.48(2)
C4 C1A 1.60(2)
C5 C6 1.384(12)
C5 C10 1.381(12)
C6 C7 1.389(12)
C7 C8 1.372(12)
C8 C9 1.378(11)
C8 C11 1.477(11)
C9 C10 1.384(11)
C11 C12 1.402(10)
C11 C16 1.379(11)
C12 C13 1.402(11)
C13 C14 1.410(11)
C14 C15 1.393(10)
C14 C17 1.479(11)
C15 C16 1.400(11)
C17 C18 1.384(11)
C17 C22 1.374(11)
C18 C19 1.380(12)
C19 C20 1.365(12)
C20 C21 1.372(11)
C20 C23 1.532(12)
C21 C22 1.381(11)
C23 C24 1.520(12)
C23 C25 1.510(12)
C23 C26 1.532(12)
C27 C28 1.482(10)
C28 C29 1.400(11)
C28 C37 1.360(11)
C29 C30 1.373(10)
C30 C31 1.414(10)
C31 C32 1.399(10)
C31 C36 1.420(10)
C32 C33 1.380(10)
C33 C34 1.404(11)
C33 C38 1.474(10)
C34 C35 1.360(10)
C35 C36 1.417(10)
C36 C37 1.398(10)
C39 C42 1.515(12)
C40 C42 1.535(11)
C41 C42 1.521(11)
C42 C43 1.530(11)
C43 C44 1.382(10)
C43 C48 1.388(11)
C44 C45 1.383(11)
C45 C46 1.386(11)
C46 C47 1.387(11)
C46 C49 1.480(11)
C47 C48 1.386(11)
C49 C50 1.378(10)
C49 C54 1.393(10)
C50 C51 1.397(10)
C51 C52 1.397(10)
C52 C53 1.408(10)
C52 C55 1.485(11)
C53 C54 1.399(10)
C55 C56 1.362(10)
C55 C60 1.385(11)
C56 C57 1.383(11)
C57 C58 1.389(11)
C58 C59 1.385(10)
C58 C61 1.527(11)
C59 C60 1.379(11)
C61 C62 1.529(11)
C61 C63 1.526(12)
C61 C64 1.546(11)
O1 C70 1.41(2)
O1 C71 1.303(15)
O2 C72 1.368(14)
O2 C73 1.278(17)
O3 C74 1.330(16)
O3 C75 1.232(14)
O4 C76 1.424(13)
O4 C77 1.351(13)
O5 C82 1.364(13)
O5 C83 1.420(12)
O6 C84 1.335(17)
O6 C85 1.103(17)
O7 C86 1.366(18)
O7 C87 1.250(19)
O8 C65 1.349(18)
O8 C88 1.438(19)
C65 C66 1.40(2)
C65 C70 1.369(19)
C66 C67 1.39(2)
C67 C68 1.33(2)
C68 C69 1.41(2)
C69 C70 1.39(2)
C71 C72 1.321(19)
C73 C74 1.378(18)
C75 C76 1.327(17)
C77 C78 1.328(17)
C77 C82 1.414(15)
C78 C79 1.333(19)
C79 C80 1.421(19)
C80 C81 1.371(18)
C81 C82 1.350(15)
C83 C84 1.428(17)
C85 C86 1.41(2)
C87 C88 1.32(2)
O1S C3S 1.241(17)
N1S C1S 1.359(19)
N1S C2S 1.44(2)
N1S C3S 1.29(2)
O2S C6S 1.15(2)
N2S C4S 1.49(2)
N2S C5S 1.35(2)
N2S C6S 1.25(3)
